data_7117003
loop_
_publ_author_name
'Deepak Dange'
'Amelia Davey'
'Joseph A. B. Abdalla'
'Simon Aldridge'
'Cameron Jones'

_publ_section_title
;
 Utilisation of a lithium boryl as a reducing agent in low oxidation state
 group 15 chemistry: synthesis and characterisation of an amido-distibene
 and a boryl-dibismuthene
;
_journal_name_full Chem.Commun.
_journal_page_first 7128
_journal_paper_doi 10.1039/C5cc01772F
_journal_volume 51
_journal_year 2015
_chemical_formula_sum 'C51 H42 Bi Br2 N Si'
_chemical_formula_weight 1065.75
_chemical_name_systematic
; 
 ? 
;
_space_group_IT_number 2
_symmetry_cell_setting triclinic
_symmetry_space_group_name_Hall '-P 1'
_symmetry_space_group_name_H-M 'P -1'
_atom_sites_solution_hydrogens geom
_atom_sites_solution_primary direct
_atom_sites_solution_secondary difmap
_audit_creation_method SHELXL-97
_audit_update_record
;
2015-02-27 deposited with the CCDC.
2015-03-21 downloaded from the CCDC.
;
_cell_angle_alpha 82.925(2)
_cell_angle_beta 88.322(2)
_cell_angle_gamma 66.682(2)
_cell_formula_units_Z 2
_cell_length_a 10.3779(4)
_cell_length_b 12.1720(4)
_cell_length_c 18.3157(7)
_cell_measurement_temperature 123(2)
_cell_volume 2108.00(14)
_computing_structure_refinement 'SHELXL-97 (Sheldrick, 1997)'
_computing_structure_solution 'SHELXS-97 (Sheldrick, 1990)'
_diffrn_ambient_temperature 123(2)
_diffrn_measured_fraction_theta_full 0.996
_diffrn_measured_fraction_theta_max 0.996
_diffrn_measurement_device_type 'Bruker Apex X8'
_diffrn_radiation_monochromator graphite
_diffrn_radiation_source 'fine-focus sealed tube'
_diffrn_radiation_type MoK\a
_diffrn_radiation_wavelength 0.71073
_diffrn_reflns_av_R_equivalents 0.0321
_diffrn_reflns_av_sigmaI/netI 0.0458
_diffrn_reflns_limit_h_max 13
_diffrn_reflns_limit_h_min -13
_diffrn_reflns_limit_k_max 15
_diffrn_reflns_limit_k_min -15
_diffrn_reflns_limit_l_max 22
_diffrn_reflns_limit_l_min -22
_diffrn_reflns_number 20733
_diffrn_reflns_theta_full 26.50
_diffrn_reflns_theta_max 26.50
_diffrn_reflns_theta_min 3.32
_exptl_absorpt_coefficient_mu 6.143
_exptl_absorpt_correction_T_max 0.887
_exptl_absorpt_correction_T_min 0.148
_exptl_absorpt_correction_type multi-scan
_exptl_absorpt_process_details 'Sortav (Blessing)'
_exptl_crystal_colour yellow
_exptl_crystal_density_diffrn 1.679
_exptl_crystal_density_method 'not measured'
_exptl_crystal_description plate
_exptl_crystal_F_000 1044
_exptl_crystal_size_max 0.50
_exptl_crystal_size_mid 0.30
_exptl_crystal_size_min 0.02
_refine_diff_density_max 1.073
_refine_diff_density_min -0.765
_refine_diff_density_rms 0.116
_refine_ls_extinction_method none
_refine_ls_goodness_of_fit_ref 1.040
_refine_ls_hydrogen_treatment constr
_refine_ls_matrix_type full
_refine_ls_number_parameters 506
_refine_ls_number_reflns 8685
_refine_ls_number_restraints 0
_refine_ls_restrained_S_all 1.040
_refine_ls_R_factor_all 0.0358
_refine_ls_R_factor_gt 0.0289
_refine_ls_shift/su_max 0.001
_refine_ls_shift/su_mean 0.000
_refine_ls_structure_factor_coef Fsqd
_refine_ls_weighting_details 'calc w=1/[\s^2^(Fo^2^)+(0.0261P)^2^+2.0029P] where P=(Fo^2^+2Fc^2^)/3'
_refine_ls_weighting_scheme calc
_refine_ls_wR_factor_gt 0.0635
_refine_ls_wR_factor_ref 0.0655
_reflns_number_gt 7712
_reflns_number_total 8685
_reflns_threshold_expression >2sigma(I)
_cod_data_source_file c5cc01772f2.cif
_cod_data_source_block compound1g
_cod_original_cell_volume 2108.00(13)
_cod_original_sg_symbol_H-M P-1
_cod_database_code 7117003

loop_
_symmetry_equiv_pos_as_xyz
'x, y, z'
'-x, -y, -z'

loop_
_atom_site_label
_atom_site_type_symbol
_atom_site_fract_x
_atom_site_fract_y
_atom_site_fract_z
_atom_site_U_iso_or_equiv
_atom_site_adp_type
_atom_site_occupancy
_atom_site_symmetry_multiplicity
_atom_site_calc_flag
_atom_site_refinement_flags
_atom_site_disorder_assembly
_atom_site_disorder_group
Bi1 Bi 0.162594(14) 0.636398(13) 0.333859(8) 0.01461(5) Uani 1 1 d . . .
Br1 Br 0.09373(4) 0.51199(4) 0.24529(2) 0.02602(10) Uani 1 1 d . . .
Br2 Br 0.38813(4) 0.45212(4) 0.37953(2) 0.02591(10) Uani 1 1 d . . .
Si1 Si 0.15813(10) 0.84084(9) 0.19370(5) 0.0113(2) Uani 1 1 d . . .
C28 C 0.2965(3) 0.9623(3) 0.41192(19) 0.0106(7) Uani 1 1 d . . .
C7 C 0.5257(4) 0.6008(3) 0.18250(19) 0.0119(7) Uani 1 1 d . . .
H7 H 0.4282 0.6423 0.1612 0.014 Uiso 1 1 calc R . .
C6 C 0.5251(4) 0.6516(3) 0.25470(19) 0.0102(7) Uani 1 1 d . . .
C29 C 0.3163(4) 0.9748(3) 0.4839(2) 0.0174(8) Uani 1 1 d . . .
H29 H 0.3162 0.9143 0.5220 0.021 Uiso 1 1 calc R . .
N1 N 0.2648(3) 0.7318(3) 0.26099(15) 0.0103(6) Uani 1 1 d . . .
C31 C 0.3350(4) 1.1640(3) 0.4470(2) 0.0186(8) Uani 1 1 d . . .
H31 H 0.3478 1.2327 0.4592 0.022 Uiso 1 1 calc R . .
C14 C 0.6218(4) 0.6309(3) 0.12625(19) 0.0131(8) Uani 1 1 d . . .
C1 C 0.3991(3) 0.7192(3) 0.28838(18) 0.0088(7) Uani 1 1 d . . .
C2 C 0.4065(3) 0.7709(3) 0.35203(18) 0.0085(7) Uani 1 1 d . . .
C4 C 0.6598(3) 0.6747(3) 0.3537(2) 0.0128(7) Uani 1 1 d . . .
C5 C 0.6519(3) 0.6326(3) 0.28831(19) 0.0110(7) Uani 1 1 d . . .
H5 H 0.7368 0.5886 0.2651 0.013 Uiso 1 1 calc R . .
C3 C 0.5356(3) 0.7466(3) 0.38372(19) 0.0116(7) Uani 1 1 d . . .
H3 H 0.5392 0.7803 0.4274 0.014 Uiso 1 1 calc R . .
C21 C 0.2751(3) 0.8543(3) 0.38837(19) 0.0104(7) Uani 1 1 d . . .
H21 H 0.1990 0.8874 0.3496 0.012 Uiso 1 1 calc R . .
C34 C -0.0272(3) 0.8691(3) 0.2225(2) 0.0131(7) Uani 1 1 d . . .
C40 C 0.1770(4) 0.7958(4) 0.0986(2) 0.0164(8) Uani 1 1 d . . .
C8 C 0.5586(4) 0.4658(3) 0.1914(2) 0.0149(8) Uani 1 1 d . . .
C20 C 0.7989(4) 0.6464(3) 0.3908(2) 0.0169(8) Uani 1 1 d . . .
H20A H 0.8739 0.5871 0.3654 0.025 Uiso 1 1 calc R . .
H20B H 0.7971 0.6133 0.4422 0.025 Uiso 1 1 calc R . .
H20C H 0.8161 0.7202 0.3890 0.025 Uiso 1 1 calc R . .
C46 C 0.1889(4) 0.9830(3) 0.18781(18) 0.0116(7) Uani 1 1 d . . .
C47 C 0.0822(4) 1.0943(4) 0.1942(2) 0.0190(8) Uani 1 1 d . . .
H47 H -0.0101 1.0988 0.2040 0.023 Uiso 1 1 calc R . .
C32 C 0.3150(4) 1.1525(4) 0.3750(2) 0.0207(9) Uani 1 1 d . . .
H32 H 0.3141 1.2135 0.3370 0.025 Uiso 1 1 calc R . .
C36 C -0.2514(4) 0.8593(4) 0.2028(2) 0.0239(9) Uani 1 1 d . . .
H36 H -0.3099 0.8370 0.1741 0.029 Uiso 1 1 calc R . .
C19 C 0.7655(4) 0.5630(4) 0.1260(2) 0.0173(8) Uani 1 1 d . . .
H19 H 0.8059 0.4925 0.1602 0.021 Uiso 1 1 calc R . .
C51 C 0.3228(4) 0.9810(3) 0.17301(19) 0.0143(8) Uani 1 1 d . . .
H51 H 0.3985 0.9062 0.1685 0.017 Uiso 1 1 calc R . .
C15 C 0.5664(4) 0.7302(4) 0.0736(2) 0.0205(9) Uani 1 1 d . . .
H15 H 0.4680 0.7764 0.0714 0.025 Uiso 1 1 calc R . .
C33 C 0.2963(4) 1.0532(3) 0.3577(2) 0.0174(8) Uani 1 1 d . . .
H33 H 0.2830 1.0463 0.3076 0.021 Uiso 1 1 calc R . .
C9 C 0.6412(4) 0.3854(4) 0.2465(2) 0.0214(9) Uani 1 1 d . . .
H9 H 0.6784 0.4133 0.2836 0.026 Uiso 1 1 calc R . .
C35 C -0.1152(4) 0.8373(3) 0.1815(2) 0.0186(8) Uani 1 1 d . . .
H35 H -0.0812 0.7999 0.1383 0.022 Uiso 1 1 calc R . .
C39 C -0.0823(4) 0.9236(3) 0.2854(2) 0.0165(8) Uani 1 1 d . . .
H39 H -0.0247 0.9460 0.3147 0.020 Uiso 1 1 calc R . .
C44 C 0.1949(4) 0.6503(4) 0.0156(2) 0.0230(9) Uani 1 1 d . . .
H44 H 0.2076 0.5708 0.0081 0.028 Uiso 1 1 calc R . .
C13 C 0.5063(4) 0.4230(4) 0.1373(2) 0.0206(9) Uani 1 1 d . . .
H13 H 0.4503 0.4778 0.0979 0.025 Uiso 1 1 calc R . .
C45 C 0.1929(4) 0.6800(4) 0.0860(2) 0.0196(8) Uani 1 1 d . . .
H45 H 0.2024 0.6207 0.1267 0.024 Uiso 1 1 calc R . .
C37 C -0.3024(4) 0.9129(4) 0.2648(2) 0.0214(9) Uani 1 1 d . . .
H37 H -0.3958 0.9274 0.2793 0.026 Uiso 1 1 calc R . .
C38 C -0.2180(4) 0.9457(4) 0.3060(2) 0.0227(9) Uani 1 1 d . . .
H38 H -0.2534 0.9838 0.3489 0.027 Uiso 1 1 calc R . .
C18 C 0.8507(4) 0.5966(4) 0.0765(2) 0.0256(10) Uani 1 1 d . . .
H18 H 0.9489 0.5498 0.0778 0.031 Uiso 1 1 calc R . .
C49 C 0.2391(4) 1.1944(4) 0.1724(2) 0.0223(9) Uani 1 1 d . . .
H49 H 0.2562 1.2660 0.1676 0.027 Uiso 1 1 calc R . .
C10 C 0.6720(5) 0.2623(4) 0.2492(2) 0.0297(10) Uani 1 1 d . . .
H10 H 0.7301 0.2070 0.2878 0.036 Uiso 1 1 calc R . .
C12 C 0.5348(4) 0.3018(4) 0.1401(3) 0.0290(10) Uani 1 1 d . . .
H12 H 0.4967 0.2740 0.1033 0.035 Uiso 1 1 calc R . .
C41 C 0.1618(4) 0.8801(4) 0.0377(2) 0.0219(9) Uani 1 1 d . . .
H41 H 0.1504 0.9596 0.0444 0.026 Uiso 1 1 calc R . .
C42 C 0.1630(4) 0.8499(4) -0.0327(2) 0.0303(10) Uani 1 1 d . . .
H42 H 0.1529 0.9085 -0.0739 0.036 Uiso 1 1 calc R . .
C50 C 0.3472(4) 1.0852(4) 0.1649(2) 0.0183(8) Uani 1 1 d . . .
H50 H 0.4387 1.0817 0.1541 0.022 Uiso 1 1 calc R . .
C11 C 0.6179(5) 0.2212(4) 0.1957(3) 0.0326(11) Uani 1 1 d . . .
H11 H 0.6380 0.1377 0.1973 0.039 Uiso 1 1 calc R . .
C17 C 0.7948(5) 0.6968(5) 0.0256(2) 0.0303(11) Uani 1 1 d . . .
H17 H 0.8537 0.7200 -0.0080 0.036 Uiso 1 1 calc R . .
C16 C 0.6516(5) 0.7634(4) 0.0240(2) 0.0292(10) Uani 1 1 d . . .
H16 H 0.6114 0.8323 -0.0114 0.035 Uiso 1 1 calc R . .
C48 C 0.1062(4) 1.1992(4) 0.1869(2) 0.0233(9) Uani 1 1 d . . .
H48 H 0.0311 1.2742 0.1918 0.028 Uiso 1 1 calc R . .
C30 C 0.3363(4) 1.0745(4) 0.5014(2) 0.0192(8) Uani 1 1 d . . .
H30 H 0.3510 1.0813 0.5513 0.023 Uiso 1 1 calc R . .
C43 C 0.1787(4) 0.7354(4) -0.0435(2) 0.0285(10) Uani 1 1 d . . .
H43 H 0.1783 0.7156 -0.0920 0.034 Uiso 1 1 calc R . .
C22 C 0.2229(3) 0.7903(3) 0.45080(19) 0.0116(7) Uani 1 1 d . . .
C23 C 0.0843(4) 0.8444(3) 0.4732(2) 0.0171(8) Uani 1 1 d . . .
H23 H 0.0233 0.9186 0.4472 0.021 Uiso 1 1 calc R . .
C27 C 0.3086(4) 0.6831(3) 0.4907(2) 0.0170(8) Uani 1 1 d . . .
H27 H 0.4038 0.6451 0.4773 0.020 Uiso 1 1 calc R . .
C25 C 0.1203(4) 0.6853(4) 0.5701(2) 0.0266(10) Uani 1 1 d . . .
H25 H 0.0853 0.6491 0.6105 0.032 Uiso 1 1 calc R . .
C24 C 0.0345(4) 0.7926(4) 0.5321(2) 0.0234(9) Uani 1 1 d . . .
H24 H -0.0600 0.8313 0.5464 0.028 Uiso 1 1 calc R . .
C26 C 0.2584(4) 0.6300(4) 0.5496(2) 0.0235(9) Uani 1 1 d . . .
H26 H 0.3186 0.5557 0.5759 0.028 Uiso 1 1 calc R . .

loop_
_atom_site_aniso_label
_atom_site_aniso_U_11
_atom_site_aniso_U_22
_atom_site_aniso_U_33
_atom_site_aniso_U_23
_atom_site_aniso_U_13
_atom_site_aniso_U_12
Bi1 0.01470(8) 0.01471(8) 0.01699(8) -0.00371(6) 0.00266(5) -0.00817(6)
Br1 0.0307(2) 0.0273(2) 0.0279(2) -0.00942(19) 0.00078(18) -0.01799(19)
Br2 0.0231(2) 0.0198(2) 0.0322(2) 0.00507(18) -0.00414(18) -0.00773(17)
Si1 0.0107(5) 0.0135(5) 0.0100(5) -0.0037(4) -0.0005(4) -0.0046(4)
C28 0.0081(16) 0.0097(17) 0.0141(18) -0.0071(15) 0.0012(14) -0.0019(14)
C7 0.0120(17) 0.0141(18) 0.0103(17) -0.0041(15) -0.0010(14) -0.0049(15)
C6 0.0151(17) 0.0086(17) 0.0091(17) -0.0016(14) 0.0002(14) -0.0068(14)
C29 0.029(2) 0.0154(19) 0.0108(18) 0.0018(16) -0.0021(16) -0.0130(17)
N1 0.0089(14) 0.0145(16) 0.0095(15) -0.0026(13) 0.0011(11) -0.0066(12)
C31 0.026(2) 0.0142(19) 0.020(2) -0.0080(17) 0.0012(17) -0.0116(17)
C14 0.0188(19) 0.0180(19) 0.0078(17) -0.0101(15) 0.0035(14) -0.0108(16)
C1 0.0105(16) 0.0086(17) 0.0081(17) -0.0002(14) -0.0003(13) -0.0048(14)
C2 0.0128(17) 0.0065(16) 0.0073(16) -0.0024(14) 0.0021(13) -0.0047(14)
C4 0.0110(17) 0.0134(18) 0.0137(18) 0.0003(15) -0.0028(14) -0.0048(14)
C5 0.0105(17) 0.0084(17) 0.0134(18) -0.0031(15) 0.0026(14) -0.0026(14)
C3 0.0151(18) 0.0131(18) 0.0085(17) -0.0008(15) -0.0007(14) -0.0078(15)
C21 0.0106(17) 0.0106(17) 0.0096(17) -0.0053(15) -0.0019(14) -0.0024(14)
C34 0.0108(17) 0.0129(18) 0.0152(19) -0.0022(15) -0.0006(14) -0.0040(14)
C40 0.0113(17) 0.023(2) 0.0109(18) -0.0050(16) 0.0000(14) -0.0018(15)
C8 0.0147(18) 0.0146(19) 0.019(2) -0.0098(16) 0.0067(15) -0.0077(15)
C20 0.0118(18) 0.018(2) 0.022(2) -0.0080(17) -0.0021(15) -0.0047(15)
C46 0.0165(18) 0.0142(18) 0.0035(16) -0.0014(14) -0.0007(14) -0.0052(15)
C47 0.0176(19) 0.021(2) 0.017(2) -0.0001(17) -0.0028(16) -0.0060(16)
C32 0.030(2) 0.019(2) 0.017(2) 0.0035(17) -0.0012(17) -0.0146(18)
C36 0.019(2) 0.019(2) 0.035(3) 0.0013(19) -0.0082(18) -0.0098(17)
C19 0.0187(19) 0.024(2) 0.0115(19) -0.0080(17) 0.0015(15) -0.0088(17)
C51 0.0179(18) 0.0153(19) 0.0097(18) -0.0025(15) -0.0009(15) -0.0060(15)
C15 0.025(2) 0.025(2) 0.014(2) -0.0031(17) 0.0010(16) -0.0116(18)
C33 0.024(2) 0.020(2) 0.0107(18) -0.0045(16) -0.0014(16) -0.0100(17)
C9 0.032(2) 0.018(2) 0.017(2) -0.0070(17) 0.0034(17) -0.0120(18)
C35 0.0174(19) 0.0142(19) 0.023(2) -0.0050(17) -0.0025(16) -0.0042(15)
C39 0.0172(19) 0.017(2) 0.0140(19) -0.0001(16) -0.0023(15) -0.0062(16)
C44 0.020(2) 0.028(2) 0.024(2) -0.0149(19) 0.0005(17) -0.0090(18)
C13 0.021(2) 0.020(2) 0.024(2) -0.0072(18) 0.0004(17) -0.0085(17)
C45 0.020(2) 0.023(2) 0.018(2) -0.0066(18) 0.0008(16) -0.0093(17)
C37 0.0121(18) 0.020(2) 0.031(2) 0.0093(18) 0.0015(17) -0.0082(16)
C38 0.021(2) 0.022(2) 0.020(2) 0.0013(18) 0.0057(17) -0.0046(17)
C18 0.022(2) 0.042(3) 0.023(2) -0.017(2) 0.0056(17) -0.019(2)
C49 0.039(2) 0.017(2) 0.016(2) 0.0042(17) -0.0026(18) -0.0181(19)
C10 0.044(3) 0.021(2) 0.024(2) -0.0001(19) -0.002(2) -0.012(2)
C12 0.034(2) 0.026(2) 0.035(3) -0.014(2) -0.001(2) -0.018(2)
C41 0.026(2) 0.018(2) 0.016(2) -0.0039(17) -0.0027(16) -0.0009(17)
C42 0.036(3) 0.032(3) 0.013(2) -0.0001(19) -0.0048(18) -0.002(2)
C50 0.020(2) 0.024(2) 0.0131(19) 0.0009(17) -0.0011(16) -0.0127(17)
C11 0.049(3) 0.018(2) 0.038(3) -0.009(2) 0.003(2) -0.020(2)
C17 0.034(2) 0.055(3) 0.018(2) -0.010(2) 0.0088(19) -0.034(2)
C16 0.049(3) 0.037(3) 0.010(2) 0.0029(19) -0.0015(19) -0.027(2)
C48 0.027(2) 0.014(2) 0.024(2) -0.0010(18) -0.0029(18) -0.0033(17)
C30 0.034(2) 0.023(2) 0.0061(18) -0.0066(16) -0.0001(16) -0.0160(18)
C43 0.023(2) 0.040(3) 0.016(2) -0.014(2) -0.0047(17) -0.003(2)
C22 0.0124(17) 0.0129(18) 0.0108(18) -0.0040(15) -0.0019(14) -0.0057(14)
C23 0.0181(19) 0.0122(19) 0.019(2) -0.0059(16) 0.0031(16) -0.0025(15)
C27 0.0163(19) 0.017(2) 0.018(2) -0.0043(17) 0.0007(16) -0.0066(16)
C25 0.034(2) 0.024(2) 0.025(2) -0.0013(19) 0.0091(19) -0.016(2)
C24 0.022(2) 0.026(2) 0.024(2) -0.0060(19) 0.0082(17) -0.0112(18)
C26 0.030(2) 0.018(2) 0.020(2) 0.0044(18) 0.0009(18) -0.0079(18)

loop_
_atom_type_symbol
_atom_type_description
_atom_type_scat_dispersion_real
_atom_type_scat_dispersion_imag
_atom_type_scat_source
C C 0.0033 0.0016 'International Tables Vol C Tables 4.2.6.8 and 6.1.1.4'
H H 0.0000 0.0000 'International Tables Vol C Tables 4.2.6.8 and 6.1.1.4'
N N 0.0061 0.0033 'International Tables Vol C Tables 4.2.6.8 and 6.1.1.4'
Si Si 0.0817 0.0704 'International Tables Vol C Tables 4.2.6.8 and 6.1.1.4'
Br Br -0.2901 2.4595 'International Tables Vol C Tables 4.2.6.8 and 6.1.1.4'
Bi Bi -4.1077 10.2566 'International Tables Vol C Tables 4.2.6.8 and 6.1.1.4'

loop_
_geom_angle_atom_site_label_1
_geom_angle_atom_site_label_2
_geom_angle_atom_site_label_3
_geom_angle
_geom_angle_site_symmetry_1
_geom_angle_site_symmetry_3
N1 Bi1 Br2 96.93(7) . .
N1 Bi1 Br1 103.26(7) . .
Br2 Bi1 Br1 91.995(14) . .
N1 Si1 C46 111.60(15) . .
N1 Si1 C40 115.38(16) . .
C46 Si1 C40 106.83(17) . .
N1 Si1 C34 105.24(15) . .
C46 Si1 C34 110.44(16) . .
C40 Si1 C34 107.26(16) . .
C29 C28 C33 117.9(3) . .
C29 C28 C21 123.7(3) . .
C33 C28 C21 118.4(3) . .
C14 C7 C6 112.2(3) . .
C14 C7 C8 110.6(3) . .
C6 C7 C8 114.2(3) . .
C5 C6 C1 118.5(3) . .
C5 C6 C7 119.5(3) . .
C1 C6 C7 121.9(3) . .
C28 C29 C30 120.8(4) . .
C1 N1 Si1 127.6(2) . .
C1 N1 Bi1 113.7(2) . .
Si1 N1 Bi1 116.14(14) . .
C32 C31 C30 119.1(4) . .
C15 C14 C19 117.7(3) . .
C15 C14 C7 119.8(3) . .
C19 C14 C7 122.5(3) . .
C2 C1 C6 118.8(3) . .
C2 C1 N1 119.7(3) . .
C6 C1 N1 121.5(3) . .
C3 C2 C1 119.8(3) . .
C3 C2 C21 117.9(3) . .
C1 C2 C21 122.3(3) . .
C5 C4 C3 117.9(3) . .
C5 C4 C20 121.5(3) . .
C3 C4 C20 120.7(3) . .
C4 C5 C6 122.8(3) . .
C2 C3 C4 121.8(3) . .
C22 C21 C28 111.8(3) . .
C22 C21 C2 113.8(3) . .
C28 C21 C2 111.2(3) . .
C35 C34 C39 117.2(3) . .
C35 C34 Si1 121.5(3) . .
C39 C34 Si1 121.4(3) . .
C41 C40 C45 117.5(3) . .
C41 C40 Si1 120.6(3) . .
C45 C40 Si1 121.6(3) . .
C9 C8 C13 118.7(4) . .
C9 C8 C7 124.1(3) . .
C13 C8 C7 117.1(3) . .
C47 C46 C51 117.0(3) . .
C47 C46 Si1 122.7(3) . .
C51 C46 Si1 120.2(3) . .
C48 C47 C46 121.8(4) . .
C33 C32 C31 120.2(4) . .
C37 C36 C35 120.5(4) . .
C18 C19 C14 120.9(4) . .
C50 C51 C46 121.5(3) . .
C16 C15 C14 121.3(4) . .
C32 C33 C28 121.4(3) . .
C8 C9 C10 120.9(4) . .
C36 C35 C34 121.0(4) . .
C38 C39 C34 121.6(4) . .
C43 C44 C45 119.9(4) . .
C12 C13 C8 120.7(4) . .
C44 C45 C40 121.3(4) . .
C36 C37 C38 119.7(4) . .
C37 C38 C39 120.1(4) . .
C17 C18 C19 120.8(4) . .
C48 C49 C50 119.7(4) . .
C11 C10 C9 119.8(4) . .
C11 C12 C13 120.4(4) . .
C42 C41 C40 120.8(4) . .
C43 C42 C41 120.5(4) . .
C49 C50 C51 120.1(4) . .
C12 C11 C10 119.5(4) . .
C18 C17 C16 118.9(4) . .
C17 C16 C15 120.4(4) . .
C49 C48 C47 119.9(4) . .
C31 C30 C29 120.5(3) . .
C44 C43 C42 120.0(4) . .
C27 C22 C23 117.4(3) . .
C27 C22 C21 123.1(3) . .
C23 C22 C21 119.4(3) . .
C24 C23 C22 121.4(4) . .
C22 C27 C26 121.4(3) . .
C24 C25 C26 119.7(4) . .
C25 C24 C23 120.3(4) . .
C27 C26 C25 119.8(4) . .

loop_
_geom_bond_atom_site_label_1
_geom_bond_atom_site_label_2
_geom_bond_distance
_geom_bond_site_symmetry_2
Bi1 N1 2.183(3) .
Bi1 Br2 2.5895(4) .
Bi1 Br1 2.6392(4) .
Si1 N1 1.738(3) .
Si1 C46 1.870(4) .
Si1 C40 1.871(4) .
Si1 C34 1.886(4) .
C28 C29 1.375(5) .
C28 C33 1.392(5) .
C28 C21 1.530(5) .
C7 C14 1.525(5) .
C7 C6 1.526(5) .
C7 C8 1.528(5) .
C6 C5 1.391(5) .
C6 C1 1.412(5) .
C29 C30 1.385(5) .
N1 C1 1.439(4) .
C31 C32 1.374(5) .
C31 C30 1.379(5) .
C14 C15 1.385(5) .
C14 C19 1.390(5) .
C1 C2 1.409(5) .
C2 C3 1.382(5) .
C2 C21 1.533(4) .
C4 C5 1.375(5) .
C4 C3 1.384(5) .
C4 C20 1.507(5) .
C21 C22 1.512(5) .
C34 C35 1.391(5) .
C34 C39 1.394(5) .
C40 C41 1.387(6) .
C40 C45 1.402(5) .
C8 C9 1.362(5) .
C8 C13 1.391(5) .
C46 C47 1.386(5) .
C46 C51 1.398(5) .
C47 C48 1.384(6) .
C32 C33 1.372(5) .
C36 C37 1.368(6) .
C36 C35 1.384(5) .
C19 C18 1.385(5) .
C51 C50 1.379(5) .
C15 C16 1.384(6) .
C9 C10 1.398(6) .
C39 C38 1.376(5) .
C44 C43 1.367(6) .
C44 C45 1.378(5) .
C13 C12 1.380(6) .
C37 C38 1.374(6) .
C18 C17 1.373(6) .
C49 C48 1.376(6) .
C49 C50 1.378(5) .
C10 C11 1.380(6) .
C12 C11 1.370(6) .
C41 C42 1.381(5) .
C42 C43 1.376(6) .
C17 C16 1.382(6) .
C22 C27 1.383(5) .
C22 C23 1.398(5) .
C23 C24 1.373(5) .
C27 C26 1.384(5) .
C25 C24 1.369(6) .
C25 C26 1.384(6) .
